data_1513123
loop_
_publ_author_name
'Kuwahara, Shunsuke'
'Nakamura, Masaya'
'Yamaguchi, Akira'
'Ikeda, Mari'
'Habata, Yoichi'

_publ_section_title
;
 Combination of a New Chiroptical Probe and Theoretical Calculations for
 Chirality Detection of Primary Amines
;
_journal_issue 22
_journal_name_full 'Organic Letters'
_journal_page_first 5738
_journal_paper_doi 10.1021/ol402767a
_journal_volume 15
_journal_year 2013
_chemical_absolute_configuration syn
_chemical_formula_sum 'C32 H33 N O2'
_chemical_formula_weight 463.59
_chemical_name_systematic
; 
 ? 
;
_space_group_IT_number 4
_symmetry_cell_setting monoclinic
_symmetry_space_group_name_Hall 'P 2yb'
_symmetry_space_group_name_H-M 'P 1 21 1'
_atom_sites_solution_hydrogens geom
_atom_sites_solution_primary direct
_atom_sites_solution_secondary difmap
_audit_creation_method SHELXL-97
_cell_angle_alpha 90.00
_cell_angle_beta 96.6650(10)
_cell_angle_gamma 90.00
_cell_formula_units_Z 4
_cell_length_a 8.5443(7)
_cell_length_b 25.924(2)
_cell_length_c 11.1528(9)
_cell_measurement_reflns_used 2333
_cell_measurement_temperature 100
_cell_measurement_theta_max 23.44
_cell_measurement_theta_min 2.53
_cell_volume 2453.7(3)
_computing_cell_refinement 'Bruker SMART'
_computing_data_collection 'Bruker SMART'
_computing_data_reduction 'Bruker SAINT'
_computing_molecular_graphics 'Bruker SHELXTL'
_computing_publication_material 'Bruker SHELXTL'
_computing_structure_refinement 'SHELXL-97 (Sheldrick, 1997)'
_computing_structure_solution 'SHELXS-97 (Sheldrick, 1990)'
_diffrn_ambient_temperature 100
_diffrn_detector_area_resol_mean 8.333
_diffrn_measured_fraction_theta_full 0.998
_diffrn_measured_fraction_theta_max 0.998
_diffrn_measurement_device_type 'CCD area detector'
_diffrn_measurement_method 'phi and omega scans'
_diffrn_radiation_monochromator graphite
_diffrn_radiation_source 'fine-focus sealed tube'
_diffrn_radiation_type MoK\a
_diffrn_radiation_wavelength 0.71073
_diffrn_reflns_av_R_equivalents 0.0358
_diffrn_reflns_av_sigmaI/netI 0.0738
_diffrn_reflns_limit_h_max 7
_diffrn_reflns_limit_h_min -10
_diffrn_reflns_limit_k_max 32
_diffrn_reflns_limit_k_min -32
_diffrn_reflns_limit_l_max 13
_diffrn_reflns_limit_l_min -13
_diffrn_reflns_number 14632
_diffrn_reflns_theta_full 26.45
_diffrn_reflns_theta_max 26.45
_diffrn_reflns_theta_min 1.84
_exptl_absorpt_coefficient_mu 0.077
_exptl_absorpt_correction_T_max 0.9952
_exptl_absorpt_correction_T_min 0.9819
_exptl_absorpt_correction_type empirical
_exptl_absorpt_process_details 'SADABS; Sheldrick 1996'
_exptl_crystal_colour colourless
_exptl_crystal_density_diffrn 1.255
_exptl_crystal_density_method 'not measured'
_exptl_crystal_description block
_exptl_crystal_F_000 992
_exptl_crystal_size_max 0.24
_exptl_crystal_size_mid 0.13
_exptl_crystal_size_min 0.06
_refine_diff_density_max 0.220
_refine_diff_density_min -0.211
_refine_diff_density_rms 0.046
_refine_ls_abs_structure_details 'Flack H D (1983), Acta Cryst. A39, 876-881'
_refine_ls_abs_structure_Flack 1.0(14)
_refine_ls_extinction_method none
_refine_ls_goodness_of_fit_ref 1.019
_refine_ls_hydrogen_treatment constr
_refine_ls_matrix_type full
_refine_ls_number_parameters 639
_refine_ls_number_reflns 9414
_refine_ls_number_restraints 1
_refine_ls_restrained_S_all 1.018
_refine_ls_R_factor_all 0.0773
_refine_ls_R_factor_gt 0.0519
_refine_ls_shift/su_max 0.002
_refine_ls_shift/su_mean 0.000
_refine_ls_structure_factor_coef Fsqd
_refine_ls_weighting_details 'calc w=1/[\s^2^(Fo^2^)+(0.0434P)^2^+0.0842P] where P=(Fo^2^+2Fc^2^)/3'
_refine_ls_weighting_scheme calc
_refine_ls_wR_factor_gt 0.0993
_refine_ls_wR_factor_ref 0.1118
_reflns_number_gt 7168
_reflns_number_total 9414
_reflns_threshold_expression >2sigma(I)
_cod_data_source_file ol402767a_si_001.cif
_cod_data_source_block (S)-6a
_cod_depositor_comments
;
The following automatic conversions were performed:

'_symmetry_cell_setting' value 'Monoclinic' changed to 'monoclinic'
according to /home/saulius/struct/CIF-dictionaries/cif_core.dic
dictionary named 'cif_core.dic' version 2.4.2 from 2011-04-26.

Automatic conversion script
Id: cif_fix_values 1891 2012-01-12 08:04:46Z andrius 
;
_cod_original_sg_symbol_H-M P2(1)
_cod_database_code 1513123

loop_
_symmetry_equiv_pos_as_xyz
'x, y, z'
'-x, y+1/2, -z'

loop_
_atom_site_label
_atom_site_type_symbol
_atom_site_fract_x
_atom_site_fract_y
_atom_site_fract_z
_atom_site_U_iso_or_equiv
_atom_site_adp_type
_atom_site_occupancy
_atom_site_symmetry_multiplicity
_atom_site_calc_flag
_atom_site_refinement_flags
C1 C 0.1256(3) 0.53863(12) 0.9084(3) 0.0154(7) Uani 1 1 d .
C2 C 0.0461(3) 0.56224(12) 0.9971(3) 0.0182(7) Uani 1 1 d .
C3 C 0.0019(3) 0.61360(12) 0.9811(3) 0.0186(7) Uani 1 1 d .
H3 H -0.0566 0.6297 1.0383 0.022 Uiso 1 1 calc R
C4 C 0.0414(3) 0.64181(13) 0.8835(3) 0.0200(7) Uani 1 1 d .
H4 H 0.0097 0.6769 0.8750 0.024 Uiso 1 1 calc R
C5 C 0.1273(3) 0.61960(13) 0.7972(3) 0.0179(7) Uani 1 1 d .
C6 C 0.1644(3) 0.56740(12) 0.8105(3) 0.0174(7) Uani 1 1 d .
H6 H 0.2179 0.5509 0.7510 0.021 Uiso 1 1 calc R
C7 C 0.1808(3) 0.65095(12) 0.6973(3) 0.0170(7) Uani 1 1 d .
C8 C 0.0979(4) 0.69455(13) 0.6530(3) 0.0221(8) Uani 1 1 d .
H8 H 0.0033 0.7036 0.6850 0.027 Uiso 1 1 calc R
C9 C 0.1499(4) 0.72524(13) 0.5630(3) 0.0222(8) Uani 1 1 d .
H9 H 0.0912 0.7547 0.5340 0.027 Uiso 1 1 calc R
C10 C 0.2888(3) 0.71237(13) 0.5161(3) 0.0192(7) Uani 1 1 d .
C11 C 0.3717(4) 0.66829(13) 0.5572(3) 0.0211(7) Uani 1 1 d .
H11 H 0.4647 0.6588 0.5235 0.025 Uiso 1 1 calc R
C12 C 0.3189(3) 0.63854(13) 0.6465(3) 0.0189(7) Uani 1 1 d .
H12 H 0.3773 0.6089 0.6744 0.023 Uiso 1 1 calc R
C13 C 0.0053(3) 0.53138(12) 1.1051(3) 0.0185(7) Uani 1 1 d .
H13A H -0.0656 0.5526 1.1491 0.022 Uiso 1 1 calc R
H13B H -0.0548 0.5005 1.0746 0.022 Uiso 1 1 calc R
C14 C 0.2794(4) 0.78963(14) 0.3975(3) 0.0284(8) Uani 1 1 d .
H14A H 0.1706 0.7840 0.3614 0.043 Uiso 1 1 calc R
H14B H 0.3382 0.8074 0.3393 0.043 Uiso 1 1 calc R
H14C H 0.2795 0.8109 0.4702 0.043 Uiso 1 1 calc R
C15 C 0.1684(3) 0.48274(12) 0.9183(3) 0.0170(7) Uani 1 1 d .
C16 C 0.2357(3) 0.46285(12) 1.0283(3) 0.0180(7) Uani 1 1 d .
C17 C 0.2766(3) 0.41050(12) 1.0335(3) 0.0193(7) Uani 1 1 d .
H17 H 0.3196 0.3960 1.1084 0.023 Uiso 1 1 calc R
C18 C 0.2559(3) 0.37937(13) 0.9322(3) 0.0196(7) Uani 1 1 d .
H18 H 0.2856 0.3441 0.9384 0.024 Uiso 1 1 calc R
C19 C 0.1917(3) 0.39918(13) 0.8209(3) 0.0164(7) Uani 1 1 d .
C20 C 0.1471(3) 0.45122(12) 0.8169(3) 0.0159(7) Uani 1 1 d .
H20 H 0.1008 0.4654 0.7425 0.019 Uiso 1 1 calc R
C21 C 0.1775(3) 0.36778(12) 0.7078(3) 0.0160(7) Uani 1 1 d .
C22 C 0.2819(3) 0.32745(12) 0.6920(3) 0.0182(7) Uani 1 1 d .
H22 H 0.3575 0.3177 0.7573 0.022 Uiso 1 1 calc R
C23 C 0.2772(3) 0.30145(12) 0.5830(3) 0.0192(7) Uani 1 1 d .
H23 H 0.3475 0.2736 0.5746 0.023 Uiso 1 1 calc R
C24 C 0.1696(4) 0.31619(12) 0.4862(3) 0.0184(7) Uani 1 1 d .
C25 C 0.0602(3) 0.35473(12) 0.5009(3) 0.0184(7) Uani 1 1 d .
H25 H -0.0166 0.3640 0.4360 0.022 Uiso 1 1 calc R
C26 C 0.0646(3) 0.37956(13) 0.6118(3) 0.0192(7) Uani 1 1 d .
H26 H -0.0117 0.4053 0.6222 0.023 Uiso 1 1 calc R
C27 C 0.2760(4) 0.49754(13) 1.1354(3) 0.0223(7) Uani 1 1 d .
H27A H 0.3496 0.4792 1.1960 0.027 Uiso 1 1 calc R
H27B H 0.3309 0.5285 1.1093 0.027 Uiso 1 1 calc R
C28 C 0.0886(4) 0.31186(14) 0.2728(3) 0.0272(8) Uani 1 1 d .
H28A H -0.0240 0.3070 0.2787 0.041 Uiso 1 1 calc R
H28B H 0.1170 0.2941 0.2007 0.041 Uiso 1 1 calc R
H28C H 0.1113 0.3488 0.2669 0.041 Uiso 1 1 calc R
C29 C 0.1873(3) 0.55024(12) 1.2947(3) 0.0225(7) Uani 1 1 d .
H29 H 0.2934 0.5386 1.3322 0.027 Uiso 1 1 calc R
C30 C 0.2044(4) 0.60767(13) 1.2597(3) 0.0259(8) Uani 1 1 d .
H30A H 0.2597 0.6100 1.1877 0.039 Uiso 1 1 calc R
H30B H 0.2645 0.6261 1.3266 0.039 Uiso 1 1 calc R
H30C H 0.0996 0.6232 1.2427 0.039 Uiso 1 1 calc R
C31 C 0.0760(3) 0.54510(12) 1.3909(3) 0.0270(7) Uani 1 1 d .
H31A H 0.1156 0.5667 1.4611 0.032 Uiso 1 1 calc R
H31B H -0.0290 0.5584 1.3583 0.032 Uiso 1 1 calc R
C32 C 0.0585(4) 0.48988(13) 1.4331(3) 0.0283(8) Uani 1 1 d .
H32A H 0.0062 0.4692 1.3666 0.042 Uiso 1 1 calc R
H32B H -0.0048 0.4894 1.5010 0.042 Uiso 1 1 calc R
H32C H 0.1629 0.4754 1.4590 0.042 Uiso 1 1 calc R
C33 C 0.3886(3) -0.01489(12) 0.5985(3) 0.0170(7) Uani 1 1 d .
C34 C 0.4869(3) -0.03734(12) 0.5201(2) 0.0143(6) Uani 1 1 d .
C35 C 0.5346(3) -0.08834(12) 0.5416(3) 0.0180(7) Uani 1 1 d .
H35 H 0.6037 -0.1038 0.4912 0.022 Uiso 1 1 calc R
C36 C 0.4837(3) -0.11689(12) 0.6344(3) 0.0193(7) Uani 1 1 d .
H36 H 0.5173 -0.1517 0.6456 0.023 Uiso 1 1 calc R
C37 C 0.3839(3) -0.09561(12) 0.7120(3) 0.0166(7) Uani 1 1 d .
C38 C 0.3402(3) -0.04374(12) 0.6928(3) 0.0161(7) Uani 1 1 d .
H38 H 0.2755 -0.0278 0.7459 0.019 Uiso 1 1 calc R
C39 C 0.3276(3) -0.12597(12) 0.8117(3) 0.0176(7) Uani 1 1 d .
C40 C 0.4078(4) -0.17031(13) 0.8560(3) 0.0206(7) Uani 1 1 d .
H40 H 0.5004 -0.1804 0.8225 0.025 Uiso 1 1 calc R
C41 C 0.3567(4) -0.19999(13) 0.9473(3) 0.0223(7) Uani 1 1 d .
H41 H 0.4141 -0.2299 0.9754 0.027 Uiso 1 1 calc R
C42 C 0.2223(4) -0.18611(13) 0.9976(3) 0.0208(7) Uani 1 1 d .
C43 C 0.1418(3) -0.14187(12) 0.9578(3) 0.0200(7) Uani 1 1 d .
H43 H 0.0510 -0.1316 0.9934 0.024 Uiso 1 1 calc R
C44 C 0.1930(4) -0.11247(12) 0.8663(3) 0.0182(7) Uani 1 1 d .
H44 H 0.1358 -0.0824 0.8398 0.022 Uiso 1 1 calc R
C45 C 0.5441(3) -0.00533(12) 0.4196(2) 0.0189(7) Uani 1 1 d .
H45A H 0.5904 0.0270 0.4554 0.023 Uiso 1 1 calc R
H45B H 0.6296 -0.0246 0.3867 0.023 Uiso 1 1 calc R
C46 C 0.2348(4) -0.26193(14) 1.1200(3) 0.0319(9) Uani 1 1 d .
H46A H 0.2293 -0.2844 1.0490 0.048 Uiso 1 1 calc R
H46B H 0.1800 -0.2784 1.1824 0.048 Uiso 1 1 calc R
H46C H 0.3454 -0.2562 1.1514 0.048 Uiso 1 1 calc R
C47 C 0.3409(3) 0.03982(12) 0.5803(3) 0.0156(7) Uani 1 1 d .
C48 C 0.2859(3) 0.05848(12) 0.4638(3) 0.0168(7) Uani 1 1 d .
C49 C 0.2348(3) 0.10928(12) 0.4531(3) 0.0173(7) Uani 1 1 d .
H49 H 0.1941 0.1219 0.3758 0.021 Uiso 1 1 calc R
C50 C 0.2415(3) 0.14226(13) 0.5520(3) 0.0194(7) Uani 1 1 d .
H50 H 0.2076 0.1770 0.5410 0.023 Uiso 1 1 calc R
C51 C 0.2976(3) 0.12467(12) 0.6671(3) 0.0159(7) Uani 1 1 d .
C52 C 0.3469(3) 0.07330(12) 0.6784(3) 0.0165(7) Uani 1 1 d .
H52 H 0.3860 0.0607 0.7562 0.020 Uiso 1 1 calc R
C53 C 0.3062(3) 0.15772(12) 0.7775(3) 0.0164(7) Uani 1 1 d .
C54 C 0.1991(3) 0.19776(12) 0.7902(3) 0.0179(7) Uani 1 1 d .
H54 H 0.1245 0.2068 0.7237 0.021 Uiso 1 1 calc R
C55 C 0.2003(3) 0.22421(12) 0.8977(3) 0.0187(7) Uani 1 1 d .
H55 H 0.1272 0.2514 0.9040 0.022 Uiso 1 1 calc R
C56 C 0.3077(4) 0.21142(12) 0.9969(3) 0.0191(7) Uani 1 1 d .
C57 C 0.4190(3) 0.17336(13) 0.9846(3) 0.0202(7) Uani 1 1 d .
H57 H 0.4959 0.1652 1.0503 0.024 Uiso 1 1 calc R
C58 C 0.4171(3) 0.14748(13) 0.8766(3) 0.0188(7) Uani 1 1 d .
H58 H 0.4943 0.1216 0.8693 0.023 Uiso 1 1 calc R
C59 C 0.2700(3) 0.02216(12) 0.3563(3) 0.0175(7) Uani 1 1 d .
H59A H 0.2159 -0.0097 0.3778 0.021 Uiso 1 1 calc R
H59B H 0.2041 0.0387 0.2882 0.021 Uiso 1 1 calc R
C60 C 0.3830(4) 0.21608(13) 1.2091(3) 0.0258(8) Uani 1 1 d .
H60A H 0.3538 0.1798 1.2173 0.039 Uiso 1 1 calc R
H60B H 0.3587 0.2353 1.2803 0.039 Uiso 1 1 calc R
H60C H 0.4961 0.2185 1.2022 0.039 Uiso 1 1 calc R
C61 C 0.4144(3) -0.02880(11) 0.2166(2) 0.0207(6) Uani 1 1 d .
H61 H 0.5248 -0.0347 0.1981 0.025 Uiso 1 1 calc R
C62 C 0.3468(4) -0.08241(13) 0.2421(3) 0.0270(8) Uani 1 1 d .
H62A H 0.4025 -0.0964 0.3169 0.041 Uiso 1 1 calc R
H62B H 0.3606 -0.1057 0.1750 0.041 Uiso 1 1 calc R
H62C H 0.2343 -0.0792 0.2507 0.041 Uiso 1 1 calc R
C63 C 0.3249(3) -0.00644(11) 0.1033(2) 0.0218(7) Uani 1 1 d .
H63A H 0.2123 -0.0035 0.1154 0.026 Uiso 1 1 calc R
H63B H 0.3325 -0.0307 0.0357 0.026 Uiso 1 1 calc R
C64 C 0.3839(4) 0.04629(13) 0.0683(3) 0.0283(8) Uani 1 1 d .
H64A H 0.3617 0.0718 0.1288 0.042 Uiso 1 1 calc R
H64B H 0.3301 0.0563 -0.0107 0.042 Uiso 1 1 calc R
H64C H 0.4977 0.0447 0.0641 0.042 Uiso 1 1 calc R
N1 N 0.1381(3) 0.51406(10) 1.1925(2) 0.0204(6) Uani 1 1 d .
N2 N 0.4246(3) 0.00854(10) 0.3179(2) 0.0169(5) Uani 1 1 d .
O1 O 0.3527(2) 0.74074(9) 0.4290(2) 0.0251(5) Uani 1 1 d .
O2 O 0.1792(2) 0.29073(8) 0.37879(18) 0.0221(5) Uani 1 1 d .
O3 O 0.1614(2) -0.21338(9) 1.0869(2) 0.0253(5) Uani 1 1 d .
O4 O 0.2953(3) 0.23752(8) 1.10250(19) 0.0233(5) Uani 1 1 d .

loop_
_atom_site_aniso_label
_atom_site_aniso_U_11
_atom_site_aniso_U_22
_atom_site_aniso_U_33
_atom_site_aniso_U_23
_atom_site_aniso_U_13
_atom_site_aniso_U_12
C1 0.0137(14) 0.0162(18) 0.0159(16) -0.0023(13) 0.0005(12) -0.0001(12)
C2 0.0153(15) 0.0214(18) 0.0167(15) -0.0010(13) -0.0034(12) -0.0024(12)
C3 0.0193(15) 0.0202(17) 0.0167(15) -0.0022(13) 0.0036(12) 0.0054(13)
C4 0.0210(16) 0.0169(17) 0.0213(17) 0.0006(14) -0.0011(13) 0.0015(13)
C5 0.0175(15) 0.0202(18) 0.0156(16) -0.0018(13) 0.0001(13) -0.0022(13)
C6 0.0178(15) 0.0169(18) 0.0174(16) -0.0029(13) 0.0011(13) 0.0029(13)
C7 0.0178(16) 0.0173(18) 0.0154(16) -0.0033(14) -0.0001(13) 0.0002(12)
C8 0.0211(17) 0.021(2) 0.0248(18) -0.0002(15) 0.0061(14) 0.0019(13)
C9 0.0207(17) 0.0179(19) 0.0280(18) 0.0016(15) 0.0032(14) 0.0015(13)
C10 0.0229(16) 0.0183(18) 0.0165(16) 0.0007(13) 0.0028(13) -0.0063(13)
C11 0.0188(16) 0.0212(19) 0.0233(17) -0.0029(14) 0.0031(13) 0.0009(13)
C12 0.0192(16) 0.0178(18) 0.0188(16) -0.0009(14) -0.0010(13) -0.0007(13)
C13 0.0217(15) 0.0176(17) 0.0169(15) -0.0022(12) 0.0046(12) 0.0008(12)
C14 0.0371(19) 0.021(2) 0.0285(19) 0.0102(16) 0.0091(16) -0.0014(15)
C15 0.0164(15) 0.0167(18) 0.0184(16) 0.0016(13) 0.0039(13) -0.0001(13)
C16 0.0164(15) 0.0214(18) 0.0156(15) -0.0028(13) 0.0000(12) -0.0001(12)
C17 0.0216(16) 0.0183(18) 0.0176(16) 0.0048(13) 0.0002(13) 0.0036(13)
C18 0.0199(16) 0.0119(17) 0.0276(17) 0.0029(14) 0.0053(14) -0.0007(12)
C19 0.0143(15) 0.0177(18) 0.0176(16) 0.0007(13) 0.0038(13) -0.0023(12)
C20 0.0123(14) 0.0157(18) 0.0196(16) 0.0039(14) 0.0011(13) -0.0007(12)
C21 0.0163(15) 0.0119(17) 0.0199(16) -0.0006(13) 0.0033(13) -0.0012(12)
C22 0.0223(16) 0.0129(17) 0.0197(16) 0.0045(13) 0.0036(13) 0.0012(13)
C23 0.0213(16) 0.0118(17) 0.0251(17) -0.0015(13) 0.0053(14) -0.0022(12)
C24 0.0213(16) 0.0135(17) 0.0207(16) -0.0049(13) 0.0039(13) -0.0049(12)
C25 0.0190(15) 0.0142(17) 0.0217(17) -0.0037(14) 0.0008(13) -0.0019(13)
C26 0.0177(15) 0.0148(18) 0.0257(17) -0.0035(14) 0.0049(14) -0.0016(12)
C27 0.0221(16) 0.0249(18) 0.0192(16) -0.0021(13) -0.0003(13) 0.0031(13)
C28 0.0323(18) 0.033(2) 0.0156(16) 0.0017(14) 0.0016(14) 0.0047(15)
C29 0.0183(15) 0.0308(18) 0.0186(15) 0.0013(13) 0.0027(13) 0.0019(13)
C30 0.0256(17) 0.0271(19) 0.0247(17) -0.0037(14) 0.0013(14) -0.0042(13)
C31 0.0202(16) 0.0354(19) 0.0252(17) 0.0009(14) 0.0012(13) 0.0054(14)
C32 0.0244(17) 0.0315(19) 0.0281(18) 0.0092(15) -0.0011(15) 0.0011(14)
C33 0.0153(14) 0.0190(18) 0.0154(16) -0.0034(13) -0.0033(12) -0.0023(13)
C34 0.0127(14) 0.0181(17) 0.0119(14) -0.0029(12) 0.0003(11) 0.0005(11)
C35 0.0187(15) 0.0177(17) 0.0171(15) -0.0022(13) -0.0006(13) 0.0039(12)
C36 0.0206(15) 0.0128(17) 0.0241(17) -0.0024(14) 0.0009(13) 0.0047(12)
C37 0.0155(15) 0.0141(17) 0.0190(17) 0.0011(13) -0.0027(13) -0.0010(12)
C38 0.0166(15) 0.0165(18) 0.0146(15) -0.0023(13) -0.0012(13) 0.0004(12)
C39 0.0183(16) 0.0125(17) 0.0219(17) -0.0030(14) 0.0015(13) -0.0032(12)
C40 0.0186(16) 0.0201(19) 0.0237(17) 0.0006(14) 0.0046(14) 0.0014(13)
C41 0.0242(17) 0.0162(19) 0.0264(18) 0.0047(15) 0.0026(14) 0.0017(13)
C42 0.0229(17) 0.0211(19) 0.0179(17) -0.0011(14) -0.0001(14) -0.0052(13)
C43 0.0184(15) 0.0220(19) 0.0205(17) -0.0029(14) 0.0063(13) 0.0007(13)
C44 0.0239(17) 0.0122(17) 0.0177(15) -0.0018(13) -0.0008(13) 0.0004(12)
C45 0.0157(15) 0.0238(17) 0.0169(15) -0.0009(13) 0.0002(12) 0.0026(12)
C46 0.044(2) 0.022(2) 0.0307(19) 0.0064(16) 0.0075(17) -0.0010(16)
C47 0.0129(14) 0.0155(17) 0.0187(16) -0.0015(13) 0.0032(12) -0.0011(12)
C48 0.0119(14) 0.0196(18) 0.0190(16) -0.0004(13) 0.0025(12) -0.0028(12)
C49 0.0180(15) 0.0192(18) 0.0153(15) 0.0019(13) 0.0043(12) 0.0019(12)
C50 0.0197(16) 0.0169(18) 0.0220(17) 0.0013(14) 0.0038(13) 0.0018(13)
C51 0.0132(14) 0.0139(18) 0.0213(16) 0.0014(13) 0.0044(13) -0.0035(12)
C52 0.0150(15) 0.0197(18) 0.0147(15) 0.0006(14) 0.0016(12) -0.0010(12)
C53 0.0188(15) 0.0136(18) 0.0175(16) 0.0014(13) 0.0053(13) -0.0044(12)
C54 0.0187(15) 0.0157(17) 0.0194(16) 0.0031(13) 0.0030(13) -0.0006(12)
C55 0.0194(16) 0.0138(17) 0.0243(17) 0.0006(14) 0.0082(13) -0.0007(12)
C56 0.0230(16) 0.0170(18) 0.0185(16) -0.0008(13) 0.0075(13) -0.0010(13)
C57 0.0201(16) 0.0212(18) 0.0192(16) 0.0012(14) 0.0022(13) 0.0001(13)
C58 0.0193(16) 0.0143(18) 0.0236(17) -0.0003(14) 0.0055(14) 0.0020(12)
C59 0.0178(15) 0.0180(17) 0.0167(15) -0.0008(12) 0.0020(12) 0.0020(12)
C60 0.0379(19) 0.024(2) 0.0159(16) -0.0032(14) 0.0053(15) 0.0052(15)
C61 0.0205(15) 0.0226(16) 0.0188(15) -0.0058(12) 0.0011(12) 0.0026(12)
C62 0.0348(19) 0.0243(19) 0.0209(17) -0.0016(14) -0.0013(15) -0.0027(14)
C63 0.0222(16) 0.0251(17) 0.0181(15) -0.0036(13) 0.0021(13) 0.0012(13)
C64 0.0278(18) 0.035(2) 0.0216(17) 0.0048(15) -0.0006(14) -0.0043(15)
N1 0.0231(13) 0.0209(14) 0.0163(13) -0.0021(11) -0.0021(11) 0.0007(11)
N2 0.0157(12) 0.0216(14) 0.0133(12) -0.0012(10) 0.0017(10) 0.0049(10)
O1 0.0276(12) 0.0241(14) 0.0247(12) 0.0090(10) 0.0078(10) 0.0013(10)
O2 0.0264(12) 0.0214(13) 0.0187(11) -0.0051(10) 0.0032(9) 0.0020(9)
O3 0.0283(12) 0.0207(14) 0.0281(13) 0.0062(10) 0.0076(10) 0.0000(10)
O4 0.0302(12) 0.0217(13) 0.0182(11) -0.0033(10) 0.0033(9) 0.0046(9)

loop_
_atom_type_symbol
_atom_type_description
_atom_type_scat_dispersion_real
_atom_type_scat_dispersion_imag
_atom_type_scat_source
C C 0.0033 0.0016 'International Tables Vol C Tables 4.2.6.8 and 6.1.1.4'
H H 0.0000 0.0000 'International Tables Vol C Tables 4.2.6.8 and 6.1.1.4'
N N 0.0061 0.0033 'International Tables Vol C Tables 4.2.6.8 and 6.1.1.4'
O O 0.0106 0.0060 'International Tables Vol C Tables 4.2.6.8 and 6.1.1.4'

loop_
_geom_angle_atom_site_label_1
_geom_angle_atom_site_label_2
_geom_angle_atom_site_label_3
_geom_angle
C6 C1 C2 119.8(3)
C6 C1 C15 119.9(3)
C2 C1 C15 120.3(3)
C3 C2 C1 118.3(3)
C3 C2 C13 121.4(3)
C1 C2 C13 120.2(3)
C4 C3 C2 121.3(3)
C4 C3 H3 119.4
C2 C3 H3 119.4
C3 C4 C5 121.2(3)
C3 C4 H4 119.4
C5 C4 H4 119.4
C6 C5 C4 117.2(3)
C6 C5 C7 121.5(3)
C4 C5 C7 121.3(3)
C1 C6 C5 122.1(3)
C1 C6 H6 119.0
C5 C6 H6 119.0
C8 C7 C12 117.3(3)
C8 C7 C5 121.3(3)
C12 C7 C5 121.4(3)
C9 C8 C7 121.8(3)
C9 C8 H8 119.1
C7 C8 H8 119.1
C10 C9 C8 119.4(3)
C10 C9 H9 120.3
C8 C9 H9 120.3
O1 C10 C9 124.1(3)
O1 C10 C11 116.1(3)
C9 C10 C11 119.7(3)
C12 C11 C10 120.0(3)
C12 C11 H11 120.0
C10 C11 H11 120.0
C11 C12 C7 121.7(3)
C11 C12 H12 119.2
C7 C12 H12 119.2
N1 C13 C2 117.0(2)
N1 C13 H13A 108.1
C2 C13 H13A 108.1
N1 C13 H13B 108.1
C2 C13 H13B 108.1
H13A C13 H13B 107.3
O1 C14 H14A 109.5
O1 C14 H14B 109.5
H14A C14 H14B 109.5
O1 C14 H14C 109.5
H14A C14 H14C 109.5
H14B C14 H14C 109.5
C20 C15 C16 120.1(3)
C20 C15 C1 120.1(3)
C16 C15 C1 119.8(3)
C15 C16 C17 118.1(3)
C15 C16 C27 120.8(3)
C17 C16 C27 120.9(3)
C18 C17 C16 121.6(3)
C18 C17 H17 119.2
C16 C17 H17 119.2
C17 C18 C19 120.8(3)
C17 C18 H18 119.6
C19 C18 H18 119.6
C18 C19 C20 117.4(3)
C18 C19 C21 122.4(3)
C20 C19 C21 120.2(3)
C15 C20 C19 122.0(3)
C15 C20 H20 119.0
C19 C20 H20 119.0
C26 C21 C22 117.6(3)
C26 C21 C19 120.8(3)
C22 C21 C19 121.5(3)
C23 C22 C21 121.3(3)
C23 C22 H22 119.3
C21 C22 H22 119.3
C22 C23 C24 119.8(3)
C22 C23 H23 120.1
C24 C23 H23 120.1
O2 C24 C23 116.3(3)
O2 C24 C25 123.7(3)
C23 C24 C25 120.0(3)
C24 C25 C26 119.2(3)
C24 C25 H25 120.4
C26 C25 H25 120.4
C21 C26 C25 121.9(3)
C21 C26 H26 119.1
C25 C26 H26 119.1
N1 C27 C16 113.5(2)
N1 C27 H27A 108.9
C16 C27 H27A 108.9
N1 C27 H27B 108.9
C16 C27 H27B 108.9
H27A C27 H27B 107.7
O2 C28 H28A 109.5
O2 C28 H28B 109.5
H28A C28 H28B 109.5
O2 C28 H28C 109.5
H28A C28 H28C 109.5
H28B C28 H28C 109.5
N1 C29 C31 109.8(2)
N1 C29 C30 115.9(2)
C31 C29 C30 110.3(3)
N1 C29 H29 106.8
C31 C29 H29 106.8
C30 C29 H29 106.8
C29 C30 H30A 109.5
C29 C30 H30B 109.5
H30A C30 H30B 109.5
C29 C30 H30C 109.5
H30A C30 H30C 109.5
H30B C30 H30C 109.5
C32 C31 C29 113.2(3)
C32 C31 H31A 108.9
C29 C31 H31A 108.9
C32 C31 H31B 108.9
C29 C31 H31B 108.9
H31A C31 H31B 107.8
C31 C32 H32A 109.5
C31 C32 H32B 109.5
H32A C32 H32B 109.5
C31 C32 H32C 109.5
H32A C32 H32C 109.5
H32B C32 H32C 109.5
C38 C33 C34 119.9(3)
C38 C33 C47 121.1(3)
C34 C33 C47 119.0(3)
C35 C34 C33 117.9(3)
C35 C34 C45 122.1(3)
C33 C34 C45 119.9(3)
C36 C35 C34 121.6(3)
C36 C35 H35 119.2
C34 C35 H35 119.2
C35 C36 C37 121.3(3)
C35 C36 H36 119.3
C37 C36 H36 119.3
C36 C37 C38 117.0(3)
C36 C37 C39 121.9(3)
C38 C37 C39 121.1(3)
C33 C38 C37 122.2(3)
C33 C38 H38 118.9
C37 C38 H38 118.9
C40 C39 C44 116.3(3)
C40 C39 C37 120.7(3)
C44 C39 C37 123.0(3)
C41 C40 C39 122.1(3)
C41 C40 H40 118.9
C39 C40 H40 118.9
C42 C41 C40 120.0(3)
C42 C41 H41 120.0
C40 C41 H41 120.0
O3 C42 C41 124.3(3)
O3 C42 C43 116.3(3)
C41 C42 C43 119.4(3)
C42 C43 C44 120.3(3)
C42 C43 H43 119.8
C44 C43 H43 119.8
C43 C44 C39 121.8(3)
C43 C44 H44 119.1
C39 C44 H44 119.1
N2 C45 C34 116.4(2)
N2 C45 H45A 108.2
C34 C45 H45A 108.2
N2 C45 H45B 108.2
C34 C45 H45B 108.2
H45A C45 H45B 107.3
O3 C46 H46A 109.5
O3 C46 H46B 109.5
H46A C46 H46B 109.5
O3 C46 H46C 109.5
H46A C46 H46C 109.5
H46B C46 H46C 109.5
C52 C47 C48 119.1(3)
C52 C47 C33 120.3(3)
C48 C47 C33 120.6(3)
C49 C48 C47 118.1(3)
C49 C48 C59 121.5(3)
C47 C48 C59 120.2(3)
C48 C49 C50 122.1(3)
C48 C49 H49 119.0
C50 C49 H49 119.0
C49 C50 C51 120.5(3)
C49 C50 H50 119.8
C51 C50 H50 119.8
C50 C51 C52 117.6(3)
C50 C51 C53 123.3(3)
C52 C51 C53 119.1(3)
C47 C52 C51 122.6(3)
C47 C52 H52 118.7
C51 C52 H52 118.7
C58 C53 C54 116.9(3)
C58 C53 C51 120.5(3)
C54 C53 C51 122.5(3)
C55 C54 C53 121.1(3)
C55 C54 H54 119.4
C53 C54 H54 119.4
C54 C55 C56 120.6(3)
C54 C55 H55 119.7
C56 C55 H55 119.7
O4 C56 C57 123.9(3)
O4 C56 C55 117.1(3)
C57 C56 C55 119.1(3)
C58 C57 C56 119.6(3)
C58 C57 H57 120.2
C56 C57 H57 120.2
C57 C58 C53 122.5(3)
C57 C58 H58 118.7
C53 C58 H58 118.7
N2 C59 C48 112.1(2)
N2 C59 H59A 109.2
C48 C59 H59A 109.2
N2 C59 H59B 109.2
C48 C59 H59B 109.2
H59A C59 H59B 107.9
O4 C60 H60A 109.5
O4 C60 H60B 109.5
H60A C60 H60B 109.5
O4 C60 H60C 109.5
H60A C60 H60C 109.5
H60B C60 H60C 109.5
N2 C61 C63 111.4(2)
N2 C61 C62 115.9(2)
C63 C61 C62 109.5(2)
N2 C61 H61 106.5
C63 C61 H61 106.5
C62 C61 H61 106.5
C61 C62 H62A 109.5
C61 C62 H62B 109.5
H62A C62 H62B 109.5
C61 C62 H62C 109.5
H62A C62 H62C 109.5
H62B C62 H62C 109.5
C61 C63 C64 114.1(2)
C61 C63 H63A 108.7
C64 C63 H63A 108.7
C61 C63 H63B 108.7
C64 C63 H63B 108.7
H63A C63 H63B 107.6
C63 C64 H64A 109.5
C63 C64 H64B 109.5
H64A C64 H64B 109.5
C63 C64 H64C 109.5
H64A C64 H64C 109.5
H64B C64 H64C 109.5
C27 N1 C13 113.4(2)
C27 N1 C29 110.2(2)
C13 N1 C29 115.9(2)
C59 N2 C45 113.3(2)
C59 N2 C61 113.7(2)
C45 N2 C61 113.5(2)
C10 O1 C14 116.4(3)
C24 O2 C28 116.7(2)
C42 O3 C46 116.6(3)
C56 O4 C60 115.7(2)

loop_
_geom_bond_atom_site_label_1
_geom_bond_atom_site_label_2
_geom_bond_distance
C1 C6 1.393(4)
C1 C2 1.404(4)
C1 C15 1.495(4)
C2 C3 1.390(4)
C2 C13 1.520(4)
C3 C4 1.385(5)
C3 H3 0.9500
C4 C5 1.401(5)
C4 H4 0.9500
C5 C6 1.394(4)
C5 C7 1.493(5)
C6 H6 0.9500
C7 C8 1.394(5)
C7 C12 1.405(4)
C8 C9 1.393(5)
C8 H8 0.9500
C9 C10 1.392(5)
C9 H9 0.9500
C10 O1 1.381(4)
C10 C11 1.394(4)
C11 C12 1.377(5)
C11 H11 0.9500
C12 H12 0.9500
C13 N1 1.477(3)
C13 H13A 0.9900
C13 H13B 0.9900
C14 O1 1.439(4)
C14 H14A 0.9800
C14 H14B 0.9800
C14 H14C 0.9800
C15 C20 1.390(4)
C15 C16 1.392(4)
C16 C17 1.401(4)
C16 C27 1.503(4)
C17 C18 1.383(4)
C17 H17 0.9500
C18 C19 1.395(4)
C18 H18 0.9500
C19 C20 1.401(4)
C19 C21 1.494(4)
C20 H20 0.9500
C21 C26 1.389(4)
C21 C22 1.399(4)
C22 C23 1.387(4)
C22 H22 0.9500
C23 C24 1.388(4)
C23 H23 0.9500
C24 O2 1.378(4)
C24 C25 1.391(4)
C25 C26 1.391(4)
C25 H25 0.9500
C26 H26 0.9500
C27 N1 1.466(4)
C27 H27A 0.9900
C27 H27B 0.9900
C28 O2 1.444(3)
C28 H28A 0.9800
C28 H28B 0.9800
C28 H28C 0.9800
C29 N1 1.498(4)
C29 C31 1.520(4)
C29 C30 1.550(4)
C29 H29 1.0000
C30 H30A 0.9800
C30 H30B 0.9800
C30 H30C 0.9800
C31 C32 1.520(4)
C31 H31A 0.9900
C31 H31B 0.9900
C32 H32A 0.9800
C32 H32B 0.9800
C32 H32C 0.9800
C33 C38 1.392(4)
C33 C34 1.407(4)
C33 C47 1.483(4)
C34 C35 1.396(4)
C34 C45 1.520(4)
C35 C36 1.383(4)
C35 H35 0.9500
C36 C37 1.397(4)
C36 H36 0.9500
C37 C38 1.406(4)
C37 C39 1.487(4)
C38 H38 0.9500
C39 C40 1.399(4)
C39 C44 1.406(4)
C40 C41 1.387(5)
C40 H40 0.9500
C41 C42 1.383(4)
C41 H41 0.9500
C42 O3 1.372(4)
C42 C43 1.384(4)
C43 C44 1.385(5)
C43 H43 0.9500
C44 H44 0.9500
C45 N2 1.479(3)
C45 H45A 0.9900
C45 H45B 0.9900
C46 O3 1.436(4)
C46 H46A 0.9800
C46 H46B 0.9800
C46 H46C 0.9800
C47 C52 1.393(4)
C47 C48 1.414(4)
C48 C49 1.388(4)
C48 C59 1.518(4)
C49 C50 1.392(4)
C49 H49 0.9500
C50 C51 1.394(4)
C50 H50 0.9500
C51 C52 1.398(4)
C51 C53 1.495(4)
C52 H52 0.9500
C53 C58 1.395(4)
C53 C54 1.402(4)
C54 C55 1.380(4)
C54 H54 0.9500
C55 C56 1.393(4)
C55 H55 0.9500
C56 O4 1.373(4)
C56 C57 1.388(4)
C57 C58 1.377(5)
C57 H57 0.9500
C58 H58 0.9500
C59 N2 1.478(3)
C59 H59A 0.9900
C59 H59B 0.9900
C60 O4 1.441(4)
C60 H60A 0.9800
C60 H60B 0.9800
C60 H60C 0.9800
C61 N2 1.482(3)
C61 C63 1.514(4)
C61 C62 1.544(4)
C61 H61 1.0000
C62 H62A 0.9800
C62 H62B 0.9800
C62 H62C 0.9800
C63 C64 1.524(4)
C63 H63A 0.9900
C63 H63B 0.9900
C64 H64A 0.9800
C64 H64B 0.9800
C64 H64C 0.9800
